data_2020944
loop_
_publ_author_name
'Sun, Peili'
'Zhang, Zongyao'
'Luo, Hongxia'
'Zhang, Pu'
'Qin, Yujun'
'Guo, Zhi-Xin'

_publ_section_title
;
 Synthesis, crystal structure and photophysical properties of
 1,4-bis(1,3-diazaazulen-2-yl)benzene: a new \p building block
;
_journal_coeditor_code LF3067
_journal_issue 2
_journal_name_full 'Acta Crystallographica Section C'
_journal_page_first
;
;
_journal_paper_doi 10.1107/S2053229617018459
_journal_volume 74
_journal_year 2018
_chemical_formula_iupac 'C22 H14 N4'
_chemical_formula_moiety 'C22 H14 N4'
_chemical_formula_sum 'C22 H14 N4'
_chemical_formula_weight 334.37
_chemical_name_common
;
1,4-Bis(1,3-diazaazulen-2-yl)benzene
;
_chemical_name_systematic
;
2-[4-(Cyclohepta[<i>d</i>]imidazol-2-yl)phenyl]cyclohepta[<i>d</i>]imidazole
;
_space_group_crystal_system monoclinic
_space_group_IT_number 14
_space_group_name_Hall '-P 2yn'
_space_group_name_H-M_alt 'P 1 21/n 1'
_symmetry_space_group_name_Hall '-P 2yn'
_symmetry_space_group_name_H-M 'P 1 21/n 1'
_atom_sites_solution_hydrogens geom
_atom_sites_solution_primary direct
_atom_sites_solution_secondary difmap
_audit_creation_method
;
  Olex2 1.1
  (compiled 2011.02.15 svn.r1672, GUI svn.r3494)
;
_cell_angle_alpha 90.00
_cell_angle_beta 91.226(9)
_cell_angle_gamma 90.00
_cell_formula_units_Z 2
_cell_length_a 3.7610(3)
_cell_length_b 13.2538(9)
_cell_length_c 18.8657(19)
_cell_measurement_reflns_used 868
_cell_measurement_temperature 105.6
_cell_measurement_theta_max 29.0505
_cell_measurement_theta_min 3.2320
_cell_volume 940.19(14)
_computing_cell_refinement
;
CrysAlis PRO (Agilent, 2011)
;
_computing_data_collection
;
CrysAlis PRO (Agilent, 2011)
;
_computing_data_reduction
;
CrysAlis PRO (Agilent, 2011)
;
_computing_molecular_graphics
;
OLEX2 (Dolomanov <i>et al.</i>,  2009)
;
_computing_publication_material
;
OLEX2 (Dolomanov <i>et al.</i>,  2009)
;
_computing_structure_refinement
;
SHELXL97 (Sheldrick, 2008)
;
_computing_structure_solution
;
SHELXS97 (Sheldrick, 2008)
;
_diffrn_ambient_temperature 105.6
_diffrn_detector_area_resol_mean 16.0971
_diffrn_measured_fraction_theta_full 0.997
_diffrn_measured_fraction_theta_max 0.997
_diffrn_measurement_device_type 'Agilent Xcalibur Eos Gemini'
_diffrn_measurement_method '\w scans'
_diffrn_radiation_monochromator graphite
_diffrn_radiation_type 'Mo K\a'
_diffrn_radiation_wavelength 0.7107
_diffrn_reflns_av_R_equivalents 0.0301
_diffrn_reflns_limit_h_max 4
_diffrn_reflns_limit_h_min -4
_diffrn_reflns_limit_k_max 9
_diffrn_reflns_limit_k_min -16
_diffrn_reflns_limit_l_max 23
_diffrn_reflns_limit_l_min -23
_diffrn_reflns_number 3520
_diffrn_reflns_theta_full 25.99
_diffrn_reflns_theta_max 25.99
_diffrn_reflns_theta_min 3.26
_exptl_absorpt_coefficient_mu 0.072
_exptl_absorpt_correction_T_max 1.00000
_exptl_absorpt_correction_T_min 0.97391
_exptl_absorpt_correction_type multi-scan
_exptl_absorpt_process_details
;
(CrysAlis PRO; Agilent, 2011)
;
_exptl_crystal_colour yellow
_exptl_crystal_density_diffrn 1.181
_exptl_crystal_density_method 'not measured'
_exptl_crystal_description needle
_exptl_crystal_F_000 348
_exptl_crystal_size_max 0.40
_exptl_crystal_size_mid 0.06
_exptl_crystal_size_min 0.03
_platon_squeeze_details
;
;
_refine_diff_density_max 0.197
_refine_diff_density_min -0.196
_refine_ls_extinction_method none
_refine_ls_goodness_of_fit_ref 1.062
_refine_ls_hydrogen_treatment mixed
_refine_ls_matrix_type full
_refine_ls_number_parameters 118
_refine_ls_number_reflns 1846
_refine_ls_number_restraints 0
_refine_ls_restrained_S_all 1.062
_refine_ls_R_factor_all 0.0694
_refine_ls_R_factor_gt 0.0535
_refine_ls_shift/su_max 0.000
_refine_ls_shift/su_mean 0.000
_refine_ls_structure_factor_coef Fsqd
_refine_ls_weighting_details 'calc w=1/[\s^2^(Fo^2^)+(0.0762P)^2^+0.1696P] where P=(Fo^2^+2Fc^2^)/3'
_refine_ls_weighting_scheme calc
_refine_ls_wR_factor_gt 0.1457
_refine_ls_wR_factor_ref 0.1551
_reflns_number_gt 1396
_reflns_number_total 1846
_reflns_threshold_expression >2sigma(I)
_cod_data_source_file lf3067sup1.cif
_cod_data_source_block I
_cod_database_code 2020944

loop_
_space_group_symop_id
_space_group_symop_operation_xyz
1 'x, y, z'
2 '-x+1/2, y+1/2, -z+1/2'
3 '-x, -y, -z'
4 'x-1/2, -y-1/2, z-1/2'

loop_
_atom_site_type_symbol
_atom_site_label
_atom_site_fract_x
_atom_site_fract_y
_atom_site_fract_z
_atom_site_U_iso_or_equiv
_atom_site_adp_type
_atom_site_calc_flag
_atom_site_refinement_flags
_atom_site_occupancy
_atom_site_symmetry_multiplicity
N N2 0.1546(4) 0.52343(13) 0.18448(8) 0.0228(4) Uani d . 1 1
N N1 0.2047(4) 0.68447(13) 0.13999(9) 0.0218(4) Uani d . 1 1
C C2 0.3804(5) 0.54193(16) 0.06353(10) 0.0194(5) Uani d . 1 1
C C1 0.2471(5) 0.58368(16) 0.12997(10) 0.0199(5) Uani d . 1 1
C C4 0.3503(5) 0.43798(16) 0.05077(10) 0.0202(5) Uani d . 1 1
H H4 0.2500 0.3965 0.0847 0.024 Uiso calc R 1 1
C C3 0.5311(5) 0.60383(15) 0.01219(10) 0.0206(5) Uani d . 1 1
H H3 0.5522 0.6729 0.0201 0.025 Uiso calc R 1 1
C C7 -0.0754(5) 0.55841(17) 0.30062(11) 0.0288(5) Uani d . 1 1
H H7 -0.0712 0.4894 0.3096 0.035 Uiso calc R 1 1
C C8 -0.1973(5) 0.61972(18) 0.35492(12) 0.0293(5) Uani d . 1 1
H H8 -0.2623 0.5862 0.3960 0.035 Uiso calc R 1 1
C C5 0.0698(5) 0.69108(16) 0.20612(11) 0.0218(5) Uani d . 1 1
C C6 0.0408(5) 0.58873(16) 0.23432(10) 0.0220(5) Uani d . 1 1
C C10 -0.1619(5) 0.79588(17) 0.30496(11) 0.0285(5) Uani d . 1 1
H H10 -0.2142 0.8622 0.3171 0.034 Uiso calc R 1 1
C C11 -0.0212(5) 0.78228(17) 0.23809(11) 0.0261(5) Uani d . 1 1
H H11 0.0165 0.8404 0.2117 0.031 Uiso calc R 1 1
C C9 -0.2352(5) 0.72377(18) 0.35631(11) 0.0289(5) Uani d . 1 1
H H9 -0.3238 0.7495 0.3983 0.035 Uiso calc R 1 1

loop_
_atom_site_aniso_label
_atom_site_aniso_U_11
_atom_site_aniso_U_22
_atom_site_aniso_U_33
_atom_site_aniso_U_12
_atom_site_aniso_U_13
_atom_site_aniso_U_23
N2 0.0260(9) 0.0237(9) 0.0190(9) 0.0004(7) 0.0034(7) -0.0031(7)
N1 0.0227(8) 0.0240(9) 0.0187(8) 0.0019(7) 0.0006(7) -0.0017(7)
C2 0.0156(9) 0.0254(11) 0.0170(10) 0.0012(8) -0.0021(7) -0.0007(8)
C1 0.0165(9) 0.0245(10) 0.0187(10) -0.0008(8) -0.0019(7) -0.0015(8)
C4 0.0189(9) 0.0244(11) 0.0174(9) 0.0001(8) 0.0002(8) 0.0005(9)
C3 0.0200(9) 0.0202(10) 0.0214(10) 0.0016(8) -0.0012(8) -0.0008(8)
C7 0.0334(11) 0.0285(12) 0.0248(11) -0.0039(9) 0.0037(9) -0.0016(10)
C8 0.0300(11) 0.0368(13) 0.0215(11) -0.0048(10) 0.0066(9) -0.0045(10)
C5 0.0180(9) 0.0269(11) 0.0202(10) -0.0007(8) -0.0023(8) -0.0026(9)
C6 0.0215(9) 0.0248(10) 0.0198(10) -0.0014(8) -0.0006(8) -0.0038(9)
C10 0.0262(10) 0.0301(12) 0.0290(12) 0.0048(9) -0.0023(9) -0.0119(10)
C11 0.0266(10) 0.0242(10) 0.0276(11) 0.0025(9) -0.0009(9) -0.0034(9)
C9 0.0264(10) 0.0393(13) 0.0212(11) 0.0020(10) 0.0009(9) -0.0114(10)

loop_
_atom_type_symbol
_atom_type_description
_atom_type_scat_dispersion_real
_atom_type_scat_dispersion_imag
_atom_type_scat_source
C C 0.0033 0.0016 'International Tables Vol C Tables 4.2.6.8 and 6.1.1.4'
H H 0.0000 0.0000 'International Tables Vol C Tables 4.2.6.8 and 6.1.1.4'
N N 0.0061 0.0033 'International Tables Vol C Tables 4.2.6.8 and 6.1.1.4'

loop_
_geom_angle_atom_site_label_1
_geom_angle_atom_site_label_2
_geom_angle_atom_site_label_3
_geom_angle_site_symmetry_1
_geom_angle
C1 N2 C6 . 103.92(17)
C1 N1 C5 . 103.78(17)
C4 C2 C1 . 119.27(17)
C3 C2 C1 . 121.40(19)
C3 C2 C4 . 119.32(17)
N2 C1 N1 . 116.20(16)
N2 C1 C2 . 121.62(19)
N1 C1 C2 . 122.17(18)
C2 C4 H4 . 119.6
C3 C4 C2 3_665 120.73(18)
C3 C4 H4 3_665 119.6
C2 C3 H3 . 120.0
C4 C3 C2 3_665 119.95(18)
C4 C3 H3 3_665 120.0
C8 C7 H7 . 116.3
C8 C7 C6 . 127.4(2)
C6 C7 H7 . 116.3
C7 C8 H8 . 115.5
C9 C8 C7 . 129.0(2)
C9 C8 H8 . 115.5
N1 C5 C6 . 107.83(17)
N1 C5 C11 . 123.49(19)
C11 C5 C6 . 128.68(19)
N2 C6 C7 . 123.3(2)
N2 C6 C5 . 108.26(17)
C7 C6 C5 . 128.43(19)
C11 C10 H10 . 115.6
C11 C10 C9 . 128.8(2)
C9 C10 H10 . 115.6
C5 C11 H11 . 116.4
C10 C11 C5 . 127.3(2)
C10 C11 H11 . 116.4
C8 C9 C10 . 130.3(2)
C8 C9 H9 . 114.8
C10 C9 H9 . 114.8

loop_
_geom_bond_atom_site_label_1
_geom_bond_atom_site_label_2
_geom_bond_site_symmetry_2
_geom_bond_distance
_geom_bond_publ_flag
N2 C1 . 1.353(3) y
N2 C6 . 1.354(3) y
N1 C1 . 1.359(3) y
N1 C5 . 1.360(3) y
C2 C1 . 1.468(3) y
C2 C4 . 1.403(3) y
C2 C3 . 1.399(3) y
C4 H4 . 0.9300 ?
C4 C3 3_665 1.393(3) y
C3 C4 3_665 1.393(3) ?
C3 H3 . 0.9300 ?
C7 H7 . 0.9300 ?
C7 C8 . 1.393(3) y
C7 C6 . 1.393(3) y
C8 H8 . 0.9300 ?
C8 C9 . 1.387(3) y
C5 C6 . 1.462(3) y
C5 C11 . 1.397(3) y
C10 H10 . 0.9300 ?
C10 C11 . 1.390(3) y
C10 C9 . 1.393(3) y
C11 H11 . 0.9300 ?
C9 H9 . 0.9300 ?

loop_
_geom_torsion_atom_site_label_1
_geom_torsion_atom_site_label_2
_geom_torsion_atom_site_label_3
_geom_torsion_atom_site_label_4
_geom_torsion_site_symmetry_4
_geom_torsion
_geom_torsion_publ_flag
N1 C5 C6 N2 . -0.7(2) ?
N1 C5 C6 C7 . 178.37(19) ?
N1 C5 C11 C10 . 179.60(19) ?
C1 N2 C6 C7 . -178.87(18) ?
C1 N2 C6 C5 . 0.2(2) ?
C1 N1 C5 C6 . 0.8(2) ?
C1 N1 C5 C11 . -178.90(19) ?
C1 C2 C4 C3 3_665 178.97(16) ?
C1 C2 C3 C4 3_665 -178.94(16) ?
C4 C2 C1 N2 . 12.0(3) y
C4 C2 C1 N1 . -167.08(18) y
C4 C2 C3 C4 3_665 -0.1(3) ?
C3 C2 C1 N2 . -169.12(17) y
C3 C2 C1 N1 . 11.8(3) y
C3 C2 C4 C3 3_665 0.1(3) ?
C7 C8 C9 C10 . -0.4(4) ?
C8 C7 C6 N2 . -179.84(19) ?
C8 C7 C6 C5 . 1.3(3) ?
C5 N1 C1 N2 . -0.7(2) ?
C5 N1 C1 C2 . 178.42(16) ?
C6 N2 C1 N1 . 0.3(2) ?
C6 N2 C1 C2 . -178.84(16) ?
C6 C7 C8 C9 . 0.6(4) ?
C6 C5 C11 C10 . 0.0(4) ?
C11 C5 C6 N2 . 178.99(19) ?
C11 C5 C6 C7 . -2.0(3) ?
C11 C10 C9 C8 . -1.6(4) ?
C9 C10 C11 C5 . 2.1(4) ?

loop_
_platon_squeeze_void_nr
_platon_squeeze_void_average_x
_platon_squeeze_void_average_y
_platon_squeeze_void_average_z
_platon_squeeze_void_volume
_platon_squeeze_void_count_electrons
_platon_squeeze_void_content
1 -0.056 0.000 0.000 96 16 ' '
2 -0.086 0.500 0.500 96 16 ' '

_cod_database_fobs_code 2020944
